data_7132380
loop_
_publ_author_name
'Wacker, Jakoba'
'Lynch, Jennifer R.'
'Banerjee, Sumanta'
'Macdonald, Peter A.'
'Kennedy, Alan R.'
'Sarkar, Biprajit'
'Mulvey, Robert E.'

_publ_section_title
;
 Isolable rubidium and caesium derivatives of common organic carbonyl
 compounds.
;
_journal_issue 1
_journal_name_full 'Chemical communications (Cambridge, England)'
_journal_page_first 91
_journal_page_last 94
_journal_paper_doi 10.1039/d3cc05527b
_journal_volume 60
_journal_year 2023
_chemical_formula_moiety 'C14 H12 N O Rb'
_chemical_formula_sum 'C14 H12 N O Rb'
_chemical_formula_weight 295.72
_chemical_properties_physical
;
Air-sensitive,Moisture-sensitive,Oxygen-sensitive
;
_space_group_crystal_system monoclinic
_space_group_IT_number 14
_space_group_name_Hall '-P 2ybc'
_space_group_name_H-M_alt 'P 1 21/c 1'
_atom_sites_solution_hydrogens mixed
_audit_creation_date 2023-05-10
_audit_creation_method
;
Olex2 1.2
(compiled 2018.05.29 svn.r3508 for OlexSys, GUI svn.r5506)
;
_audit_update_record
;
2023-09-05 deposited with the CCDC.	2023-11-22 downloaded from the CCDC.
;
_cell_angle_alpha 90
_cell_angle_beta 113.878(1)
_cell_angle_gamma 90
_cell_formula_units_Z 4
_cell_length_a 12.6999(1)
_cell_length_b 8.7124(1)
_cell_length_c 12.2028(1)
_cell_measurement_reflns_used 20760
_cell_measurement_temperature 220(2)
_cell_measurement_theta_max 72.8880
_cell_measurement_theta_min 3.7910
_cell_volume 1234.63(2)
_computing_cell_refinement 'CrysAlisPro 1.171.42.84a (Rigaku OD, 2023)'
_computing_data_collection 'CrysAlisPro 1.171.42.84a (Rigaku OD, 2023)'
_computing_data_reduction 'CrysAlisPro 1.171.42.84a (Rigaku OD, 2023)'
_computing_molecular_graphics 'Olex2 (Dolomanov et al., 2009)'
_computing_publication_material 'Olex2 (Dolomanov et al., 2009)'
_computing_structure_refinement 'ShelXL (Sheldrick, 2015)'
_computing_structure_solution 'SHELXT 2014/5 (Sheldrick, 2014)'
_diffrn_ambient_environment N~2~
_diffrn_ambient_temperature 220.00(10)
_diffrn_detector 'Hybrid Pixel Array Detector'
_diffrn_detector_area_resol_mean 10.0000
_diffrn_detector_type HyPix3000
_diffrn_measured_fraction_theta_full 1.000
_diffrn_measured_fraction_theta_max 0.999
_diffrn_measurement_details
;
List of Runs (angles in degrees, time in seconds):

  # Type    Start    End  Width  t~exp~   \w     \q     \k     \f   Frames
#--------------------------------------------------------------------------
  1  \w   -105.00 -20.00   0.50    0.40    --  -38.83 -49.00-102.00  170
  2  \w    -55.00  28.00   0.50    0.40    --  -38.83  49.00  44.00  166
  3  \w     85.00 171.00   0.50    1.80    --  104.00  49.00  44.00  172
  4  \w    -66.00  30.00   0.50    0.40    --  -38.83  77.00-150.00  192
  5  \w    -78.00  -2.00   0.50    0.40    --  -38.83 112.00   0.00  152
  6  \w   -113.00 -41.00   0.50    0.40    --  -38.83-178.00 120.00  144
  7  \w    -43.00  27.00   0.50    0.40    --  -38.83  38.00-150.00  140
  8  \w   -105.00 -23.00   0.50    0.40    --  -38.83 -38.00-150.00  164
  9  \w    -62.00  29.00   0.50    0.40    --  -38.83  64.00 120.00  182
 10  \w    -31.00  31.00   0.50    0.40    --  -38.83  25.00  90.00  124
 11  \w   -114.00  -4.00   0.50    0.40    --  -38.83 -12.00 -90.00  220
 12  \w   -118.00 -38.00   0.50    0.40    --  -38.83 178.00  30.00  160
 13  \w   -114.00  -4.00   0.50    0.40    --  -38.83 -12.00 -90.00  220
 14  \w    -31.00  31.00   0.50    0.40    --   38.83 -25.00 120.00  124
 15  \w     11.00  43.00   0.50    0.40    --   38.83  80.00-100.44   64
 16  \w    -27.00  55.00   0.50    0.40    --   38.83 -49.00-102.00  164
 17  \w     11.00  43.00   0.50    0.40    --   38.83  80.00 121.91   64
 18  \w     20.00 105.00   0.50    0.40    --   38.83  49.00  44.00  170
 19  \w    -36.00  24.00   0.50    0.40    --   38.83 -12.00-120.00  120
 20  \w    -68.00 -36.00   0.50    1.80    -- -104.00  59.00-150.00   64
 21  \w   -110.00 -40.00   0.50    1.80    -- -104.00 117.00   0.00  140
 22  \w   -106.00 -30.00   0.50    1.80    -- -104.00  96.00 -90.00  152
 23  \w   -170.00 -59.00   0.50    1.80    -- -104.00-145.00 -60.00  222
 24  \w   -174.00 -90.00   0.50    1.80    -- -104.00 -25.00 150.00  168
 25  \w   -127.00 -35.00   0.50    1.80    -- -104.00 145.00 150.00  184
 26  \w   -110.00 -40.00   0.50    1.80    -- -104.00 117.00  90.00  140
 27  \w   -171.00 -85.00   0.50    1.80    -- -104.00 -50.00  90.00  172
 28  \w    -68.00 -36.00   0.50    1.80    -- -104.00  59.00-120.00   64
 29  \w    -68.00 -36.00   0.50    1.80    -- -104.00  59.00-180.00   64
 30  \w   -172.00 -82.00   0.50    1.80    -- -104.00 -59.00 -60.00  180
 31  \w    -83.00 -36.00   0.50    1.80    -- -104.00  68.00 -90.00   94
 32  \w   -171.00 -85.00   0.50    1.80    -- -104.00 -50.00-150.00  172
 33  \w   -172.00 -77.00   0.50    1.80    -- -104.00 -76.00 125.96  190
 34  \w   -127.00 -35.00   0.50    1.80    -- -104.00 145.00  90.00  184
 35  \w   -174.00 -90.00   0.50    1.80    -- -104.00 -25.00  30.00  168
 36  \w    -83.00 -36.00   0.50    1.80    -- -104.00  68.00  90.00   94
 37  \w   -172.00 -80.00   0.50    1.80    -- -104.00 -68.00  30.00  184
 38  \w   -106.00 -30.00   0.50    1.80    -- -104.00  96.00-120.00  152
 39  \w   -114.00 -38.00   0.50    1.80    -- -104.00 127.00  46.71  152
 40  \w   -172.00 -63.00   0.50    1.80    -- -104.00-139.00 161.41  218
 41  \w   -127.00 -35.00   0.50    1.80    -- -104.00 145.00 -90.00  184
 42  \w   -171.00 -81.00   0.50    1.80    -- -104.00-110.00-109.65  180
 43  \w   -174.00 -90.00   0.50    1.80    -- -104.00 -25.00 120.00  168
 44  \w   -105.00 -35.00   0.50    1.80    -- -104.00  77.00  30.00  140
 45  \w   -109.00 -39.00   0.50    1.80    -- -104.00 113.00 -82.81  140
 46  \w   -171.00 -85.00   0.50    1.80    -- -104.00 -50.00  60.00  172
 47  \w   -168.00 -78.00   0.50    1.80    -- -104.00-117.00-180.00  180
 48  \w   -170.00 -85.00   0.50    1.80    -- -104.00 -49.00-102.00  170
 49  \w   -168.00 -76.00   0.50    1.80    -- -104.00-120.00-104.06  184
 50  \w   -172.00 -80.00   0.50    1.80    -- -104.00 -68.00   0.00  184
 51  \w   -172.00 -90.00   0.50    1.80    -- -104.00 -33.00 120.00  164
 52  \w     36.00  68.00   0.50    1.80    --  104.00 -59.00  90.00   64
 53  \w     34.00 135.00   0.50    1.80    --  104.00 -87.00  90.00  202
 54  \w     31.00 106.00   0.50    1.80    --  104.00 -96.00 -60.00  150
 55  \w     36.00  83.00   0.50    1.80    --  104.00 -68.00 -30.00   94
 56  \w     85.00 171.00   0.50    1.80    --  104.00  50.00-150.00  172
 57  \w     31.00 106.00   0.50    1.80    --  104.00 -96.00 -90.00  150
 58  \w     36.00  68.00   0.50    1.80    --  104.00 -59.00-150.00   64
 59  \w     40.00 110.00   0.50    1.80    --  104.00-117.00  90.00  140
 60  \w    -43.00  -7.00   0.50    0.40    --  -38.83 -90.00 100.67   72
 61  \w   -107.00 -12.00   0.50    0.40    --  -38.83 -77.00 120.00  190
 62  \w    -43.00 -10.00   0.50    0.40    --  -38.83 -82.00 -79.07   66
 63  \w    -43.00  -9.00   0.50    0.40    --  -38.83 -86.00-133.20   68
 64  \w   -107.00 -12.00   0.50    0.40    --  -38.83 -77.00  60.00  190
 65  \w   -105.00 -23.00   0.50    0.40    --  -38.83 -38.00 -60.00  164
 66  \w    -43.00  -9.00   0.50    0.40    --  -38.83 -86.00 -12.48   68
 67  \w   -106.00 -16.00   0.50    0.40    --  -38.83 -64.00  90.00  180
 68  \w   -106.00 -16.00   0.50    0.40    --  -38.83 -64.00 150.00  180
 69  \w    -43.00 -11.00   0.50    0.40    --  -38.83 -79.00  18.09   64
 70  \w   -105.00 -23.00   0.50    0.40    --  -38.83 -38.00 150.00  164
 71  \w    -24.00  37.00   0.50    0.40    --  -38.83  12.00  30.00  122
 72  \w    -35.00  -6.00   0.50    0.40    --  -38.83 -94.00-123.73   58
 73  \w     41.00 113.00   0.50    0.40    --   38.83 178.00   0.00  144
 74  \w      9.00  43.00   0.50    0.40    --   38.83  86.00  16.96   68
 75  \w     12.00 108.00   0.50    0.40    --   38.83  77.00 -30.00  192
 76  \w     11.00  43.00   0.50    0.40    --   38.83  81.00-160.07   64
 77  \w     24.00 105.00   0.50    0.40    --   38.83  38.00-150.00  162
 78  \w      9.00  43.00   0.50    0.40    --   38.83  85.00  91.99   68
 79  \w      3.00  79.00   0.50    0.40    --   38.83-112.00  30.00  152
 80  \w      6.00  35.00   0.50    0.40    --   38.83  93.00 -52.45   58
 81  \w   -172.00 -80.00   0.50    1.80    -- -104.00 -68.00 -30.00  184
 82  \w     77.00 149.00   0.50    1.80    --  104.00  77.00 -30.00  144
 83  \w     80.00 172.00   0.50    1.80    --  104.00  68.00-120.00  184
 84  \w     77.00 173.00   0.50    1.80    --  104.00  77.00 150.00  192
;
_diffrn_measurement_device 'four-circle diffractometer'
_diffrn_measurement_device_type 'XtaLAB Synergy, Single source at home/near, HyPix3000'
_diffrn_measurement_method '\w scans'
_diffrn_orient_matrix_type 'CrysAlisPro convention (1999,Acta A55,543-557)'
_diffrn_orient_matrix_UB_11 -0.0695159000
_diffrn_orient_matrix_UB_12 0.1330036000
_diffrn_orient_matrix_UB_13 0.0210650000
_diffrn_orient_matrix_UB_21 0.0393885000
_diffrn_orient_matrix_UB_22 -0.0491688000
_diffrn_orient_matrix_UB_23 0.1319222000
_diffrn_orient_matrix_UB_31 0.1058821000
_diffrn_orient_matrix_UB_32 0.1057170000
_diffrn_orient_matrix_UB_33 0.0347544000
_diffrn_radiation_monochromator mirror
_diffrn_radiation_probe x-ray
_diffrn_radiation_type CuK\a
_diffrn_radiation_wavelength 1.54184
_diffrn_reflns_av_R_equivalents 0.0224
_diffrn_reflns_av_unetI/netI 0.0096
_diffrn_reflns_Laue_measured_fraction_full 1.000
_diffrn_reflns_Laue_measured_fraction_max 0.999
_diffrn_reflns_limit_h_max 15
_diffrn_reflns_limit_h_min -14
_diffrn_reflns_limit_k_max 10
_diffrn_reflns_limit_k_min -10
_diffrn_reflns_limit_l_max 15
_diffrn_reflns_limit_l_min -15
_diffrn_reflns_number 25780
_diffrn_reflns_point_group_measured_fraction_full 1.000
_diffrn_reflns_point_group_measured_fraction_max 0.999
_diffrn_reflns_theta_full 70.000
_diffrn_reflns_theta_max 73.029
_diffrn_reflns_theta_min 3.806
_diffrn_source 'micro-focus sealed X-ray tube'
_diffrn_source_type 'PhotonJet (Cu) X-ray Source'
_exptl_absorpt_coefficient_mu 5.360
_exptl_absorpt_correction_T_max 1.00000
_exptl_absorpt_correction_T_min 0.68515
_exptl_absorpt_correction_type multi-scan
_exptl_absorpt_process_details
;
CrysAlisPro 1.171.42.84a (Rigaku Oxford Diffraction, 2023)
Empirical absorption correction using spherical harmonics,
implemented in SCALE3 ABSPACK scaling algorithm.
;
_exptl_crystal_colour colourless
_exptl_crystal_colour_primary colourless
_exptl_crystal_density_diffrn 1.591
_exptl_crystal_description irregular
_exptl_crystal_F_000 592
_exptl_crystal_size_max 0.16
_exptl_crystal_size_mid 0.11
_exptl_crystal_size_min 0.1
_refine_diff_density_max 0.440
_refine_diff_density_min -0.375
_refine_diff_density_rms 0.045
_refine_ls_extinction_method none
_refine_ls_goodness_of_fit_ref 1.075
_refine_ls_hydrogen_treatment mixed
_refine_ls_matrix_type full
_refine_ls_number_parameters 162
_refine_ls_number_reflns 2459
_refine_ls_number_restraints 0
_refine_ls_restrained_S_all 1.075
_refine_ls_R_factor_all 0.0250
_refine_ls_R_factor_gt 0.0243
_refine_ls_shift/su_max 0.001
_refine_ls_shift/su_mean 0.000
_refine_ls_structure_factor_coef Fsqd
_refine_ls_weighting_details 'w=1/[\s^2^(Fo^2^)+(0.0302P)^2^+0.7162P] where P=(Fo^2^+2Fc^2^)/3'
_refine_ls_weighting_scheme calc
_refine_ls_wR_factor_gt 0.0636
_refine_ls_wR_factor_ref 0.0640
_reflns_Friedel_coverage 0.000
_reflns_number_gt 2378
_reflns_number_total 2459
_reflns_threshold_expression 'I > 2\s(I)'
_cod_data_source_file d3cc05527b2.cif
_cod_data_source_block jrl3-101_auto_smart
_cod_depositor_comments 'Adding full bibliography for 7132379--7132383.cif.'
_cod_original_sg_symbol_H-M P121/c1
_cod_database_code 7132380
_shelx_shelxl_version_number 2014/7
_chemical_oxdiff_formula 'N H C O Si Rb'
_shelx_space_group_comment
;
The symmetry employed for this shelxl refinement is uniquely defined
by the following loop, which should always be used as a source of
symmetry information in preference to the above space-group names.
They are only intended as comments.
;
_shelx_estimated_absorpt_t_max 0.616
_shelx_estimated_absorpt_t_min 0.481
_reflns_odcompleteness_completeness 97.59
_reflns_odcompleteness_iscentric 1
_reflns_odcompleteness_theta 74.33
_olex2_refinement_description
;
1. Fixed Uiso
 At 1.2 times of:
  All C(H) groups
2.a Aromatic/amide H refined with riding coordinates:
 C3(H3), C4(H4), C5(H5), C6(H6), C7(H7), C10(H10), C11(H11), C12(H12),
 C13(H13), C14(H14)
;
_olex2_submission_special_instructions 'No special instructions were received'
_oxdiff_exptl_absorpt_empirical_details
;
Empirical correction (ABSPACK) includes:
- Absorption correction using spherical harmonics
- Frame scaling
;
_oxdiff_exptl_absorpt_empirical_full_max 1.385
_oxdiff_exptl_absorpt_empirical_full_min 0.790

loop_
_space_group_symop_operation_xyz
'x, y, z'
'-x, y+1/2, -z+1/2'
'-x, -y, -z'
'x, -y-1/2, z-1/2'

loop_
_atom_site_label
_atom_site_type_symbol
_atom_site_fract_x
_atom_site_fract_y
_atom_site_fract_z
_atom_site_U_iso_or_equiv
_atom_site_adp_type
_atom_site_occupancy
_atom_site_site_symmetry_order
_atom_site_calc_flag
_atom_site_refinement_flags_posn
_atom_site_refinement_flags_adp
_atom_site_refinement_flags_occupancy
_atom_site_disorder_assembly
_atom_site_disorder_group
Rb1 Rb 0.44548(2) 0.51546(2) 0.22991(2) 0.04715(9) Uani 1 1 d . . . . .
O1 O 0.56648(16) 0.2981(2) 0.41592(14) 0.0641(4) Uani 1 1 d . . . . .
N1 N 0.49942(15) 0.2587(2) 0.56559(15) 0.0467(4) Uani 1 1 d . . . . .
C1 C 0.5813(2) 0.2763(2) 0.52671(18) 0.0461(5) Uani 1 1 d . . . . .
C2 C 0.70295(19) 0.2699(2) 0.6213(2) 0.0468(5) Uani 1 1 d . . . . .
C3 C 0.7922(3) 0.3340(3) 0.5989(3) 0.0766(9) Uani 1 1 d . . . . .
H3 H 0.7755 0.3856 0.5261 0.092 Uiso 1 1 calc R . . . .
C4 C 0.9053(3) 0.3234(4) 0.6815(4) 0.0875(10) Uani 1 1 d . . . . .
H4 H 0.9640 0.3695 0.6647 0.105 Uiso 1 1 calc R . . . .
C5 C 0.9328(2) 0.2463(3) 0.7877(3) 0.0704(7) Uani 1 1 d . . . . .
H5 H 1.0099 0.2366 0.8426 0.084 Uiso 1 1 calc R . . . .
C6 C 0.8455(2) 0.1837(3) 0.8121(2) 0.0580(6) Uani 1 1 d . . . . .
H6 H 0.8630 0.1313 0.8847 0.070 Uiso 1 1 calc R . . . .
C7 C 0.73175(19) 0.1970(3) 0.73077(18) 0.0479(5) Uani 1 1 d . . . . .
H7 H 0.6731 0.1558 0.7502 0.058 Uiso 1 1 calc R . . . .
C8 C 0.3838(2) 0.2690(3) 0.4696(2) 0.0559(5) Uani 1 1 d . . . . .
C9 C 0.29438(18) 0.2240(2) 0.51438(18) 0.0466(5) Uani 1 1 d . . . . .
C10 C 0.27222(18) 0.3147(2) 0.59661(18) 0.0479(5) Uani 1 1 d . . . . .
H10 H 0.3090 0.4104 0.6188 0.058 Uiso 1 1 calc R . . . .
C11 C 0.1975(2) 0.2672(3) 0.6461(2) 0.0567(5) Uani 1 1 d . . . . .
H11 H 0.1843 0.3302 0.7018 0.068 Uiso 1 1 calc R . . . .
C12 C 0.1421(2) 0.1278(3) 0.6143(2) 0.0658(6) Uani 1 1 d . . . . .
H12 H 0.0926 0.0943 0.6495 0.079 Uiso 1 1 calc R . . . .
C13 C 0.1600(2) 0.0388(3) 0.5311(3) 0.0679(7) Uani 1 1 d . . . . .
H13 H 0.1212 -0.0553 0.5078 0.082 Uiso 1 1 calc R . . . .
C14 C 0.2346(2) 0.0857(3) 0.4810(2) 0.0585(6) Uani 1 1 d . . . . .
H14 H 0.2452 0.0233 0.4235 0.070 Uiso 1 1 calc R . . . .
H8A H 0.387(2) 0.214(3) 0.395(3) 0.068(8) Uiso 1 1 d . . . . .
H8B H 0.372(2) 0.378(3) 0.442(2) 0.062(7) Uiso 1 1 d . . . . .

loop_
_atom_site_aniso_label
_atom_site_aniso_U_11
_atom_site_aniso_U_22
_atom_site_aniso_U_33
_atom_site_aniso_U_23
_atom_site_aniso_U_13
_atom_site_aniso_U_12
Rb1 0.05832(15) 0.04274(13) 0.03780(12) -0.00387(7) 0.01677(10) 0.00027(8)
O1 0.0923(12) 0.0637(10) 0.0455(8) 0.0055(7) 0.0374(9) 0.0094(9)
N1 0.0570(10) 0.0511(10) 0.0359(8) 0.0010(7) 0.0226(8) 0.0076(8)
C1 0.0721(13) 0.0348(9) 0.0405(10) 0.0022(8) 0.0321(10) 0.0098(9)
C2 0.0649(13) 0.0350(10) 0.0561(12) 0.0009(8) 0.0404(11) 0.0069(9)
C3 0.0839(19) 0.0658(16) 0.111(2) 0.0341(16) 0.0721(18) 0.0234(14)
C4 0.0725(18) 0.0715(19) 0.147(3) 0.023(2) 0.074(2) 0.0100(15)
C5 0.0564(14) 0.0645(16) 0.096(2) -0.0156(15) 0.0366(14) 0.0011(12)
C6 0.0595(13) 0.0654(15) 0.0512(12) -0.0079(11) 0.0246(11) 0.0012(11)
C7 0.0574(12) 0.0501(11) 0.0431(10) -0.0028(9) 0.0274(9) -0.0020(9)
C8 0.0679(15) 0.0614(14) 0.0364(10) 0.0022(10) 0.0191(10) 0.0086(11)
C9 0.0539(12) 0.0426(11) 0.0349(9) 0.0010(8) 0.0093(8) 0.0069(9)
C10 0.0528(11) 0.0412(10) 0.0448(11) -0.0061(8) 0.0146(9) -0.0024(9)
C11 0.0533(12) 0.0623(14) 0.0511(12) -0.0049(10) 0.0177(10) 0.0005(10)
C12 0.0542(13) 0.0696(16) 0.0683(15) 0.0073(13) 0.0195(12) -0.0092(12)
C13 0.0659(15) 0.0477(13) 0.0715(17) -0.0007(12) 0.0084(13) -0.0117(11)
C14 0.0704(15) 0.0450(12) 0.0457(11) -0.0070(9) 0.0085(10) 0.0086(11)

loop_
_atom_type_symbol
_atom_type_description
_atom_type_scat_dispersion_real
_atom_type_scat_dispersion_imag
_atom_type_scat_source
Rb Rb -0.4688 1.6079 'International Tables Vol C Tables 4.2.6.8 and 6.1.1.4'
O O 0.0492 0.0322 'International Tables Vol C Tables 4.2.6.8 and 6.1.1.4'
N N 0.0311 0.0180 'International Tables Vol C Tables 4.2.6.8 and 6.1.1.4'
C C 0.0181 0.0091 'International Tables Vol C Tables 4.2.6.8 and 6.1.1.4'
H H 0.0000 0.0000 'International Tables Vol C Tables 4.2.6.8 and 6.1.1.4'

loop_
_exptl_crystal_face_index_h
_exptl_crystal_face_index_k
_exptl_crystal_face_index_l
_exptl_crystal_face_perp_dist
-3 2 8 0.0559
4 -1 -8 0.0540
-2 -3 -5 0.0566
-7 -2 5 0.0542
7 3 -3 0.0692
-7 2 -1 0.0395
4 5 -1 0.0883
6 -2 1 0.0516
0 -5 2 0.0578
7 0 1 0.0635
-7 -1 0 0.0450
-8 2 4 0.0516
2 -5 -4 0.0650
4 0 4 0.0600
-1 -3 6 0.0535
1 3 -6 0.0689
-4 3 -4 0.0486
3 5 -3 0.0843

loop_
_geom_angle_atom_site_label_1
_geom_angle_atom_site_label_2
_geom_angle_atom_site_label_3
_geom_angle
_geom_angle_site_symmetry_1
_geom_angle_site_symmetry_3
_geom_angle_publ_flag
O1 Rb1 O1 152.78(3) . 2_655 ?
O1 Rb1 N1 80.23(4) . 4_565 ?
O1 Rb1 N1 101.69(4) 2_655 4_565 ?
O1 Rb1 N1 84.62(5) . 3_666 ?
O1 Rb1 N1 83.97(4) 2_655 3_666 ?
O1 Rb1 C1 94.37(4) 2_655 3_666 ?
O1 Rb1 C1 83.11(4) . 3_666 ?
O1 Rb1 C2 87.82(5) 2_655 3_666 ?
O1 Rb1 C2 99.47(5) . 3_666 ?
O1 Rb1 C7 67.46(5) 2_655 3_666 ?
O1 Rb1 C7 121.77(5) . 3_666 ?
O1 Rb1 C9 99.93(5) 2_655 4_565 ?
O1 Rb1 C9 99.53(5) . 4_565 ?
O1 Rb1 C10 73.99(5) . 3_666 ?
O1 Rb1 C10 82.16(5) . 4_565 ?
O1 Rb1 C10 79.28(5) 2_655 3_666 ?
O1 Rb1 C10 120.92(5) 2_655 4_565 ?
O1 Rb1 C13 84.83(6) 2_655 4_565 ?
O1 Rb1 C13 122.22(6) . 4_565 ?
O1 Rb1 C14 81.03(5) 2_655 4_565 ?
O1 Rb1 C14 122.21(6) . 4_565 ?
N1 Rb1 N1 156.610(15) 3_666 4_565 ?
N1 Rb1 C1 163.11(4) 4_565 3_666 ?
N1 Rb1 C1 20.53(5) 3_666 3_666 ?
N1 Rb1 C2 159.83(5) 4_565 3_666 ?
N1 Rb1 C2 40.99(5) 3_666 3_666 ?
N1 Rb1 C7 51.25(5) 3_666 3_666 ?
N1 Rb1 C7 151.72(5) 4_565 3_666 ?
N1 Rb1 C9 159.10(5) 3_666 4_565 ?
N1 Rb1 C10 104.12(5) 4_565 3_666 ?
N1 Rb1 C10 54.20(5) 3_666 3_666 ?
N1 Rb1 C10 142.12(5) 3_666 4_565 ?
N1 Rb1 C10 52.81(5) 4_565 4_565 ?
N1 Rb1 C13 119.36(6) 3_666 4_565 ?
N1 Rb1 C13 83.92(6) 4_565 4_565 ?
N1 Rb1 C14 140.64(6) 3_666 4_565 ?
C1 Rb1 C2 24.09(5) 3_666 3_666 ?
C1 Rb1 C10 73.59(5) 3_666 3_666 ?
C2 Rb1 C10 95.06(5) 3_666 3_666 ?
C7 Rb1 C1 41.74(5) 3_666 3_666 ?
C7 Rb1 C2 22.33(5) 3_666 3_666 ?
C7 Rb1 C10 99.43(5) 3_666 3_666 ?
C7 Rb1 C10 108.85(5) 3_666 4_565 ?
C9 Rb1 N1 42.95(5) 4_565 4_565 ?
C9 Rb1 C1 139.09(5) 4_565 3_666 ?
C9 Rb1 C2 118.27(5) 4_565 3_666 ?
C9 Rb1 C7 111.13(5) 4_565 3_666 ?
C9 Rb1 C10 22.85(5) 4_565 4_565 ?
C9 Rb1 C10 146.66(5) 4_565 3_666 ?
C9 Rb1 C13 41.64(6) 4_565 4_565 ?
C10 Rb1 C1 122.08(5) 4_565 3_666 ?
C10 Rb1 C2 107.05(5) 4_565 3_666 ?
C10 Rb1 C10 149.83(5) 4_565 3_666 ?
C13 Rb1 C1 102.89(6) 4_565 3_666 ?
C13 Rb1 C2 79.23(6) 4_565 3_666 ?
C13 Rb1 C7 69.49(6) 4_565 3_666 ?
C13 Rb1 C10 45.63(5) 4_565 4_565 ?
C13 Rb1 C10 163.34(6) 4_565 3_666 ?
C14 Rb1 N1 62.65(6) 4_565 4_565 ?
C14 Rb1 C1 125.97(6) 4_565 3_666 ?
C14 Rb1 C2 102.05(6) 4_565 3_666 ?
C14 Rb1 C7 89.41(6) 4_565 3_666 ?
C14 Rb1 C9 24.57(6) 4_565 4_565 ?
C14 Rb1 C10 40.31(5) 4_565 4_565 ?
C14 Rb1 C10 153.30(6) 4_565 3_666 ?
C14 Rb1 C13 23.32(7) 4_565 4_565 ?
Rb1 O1 Rb1 100.91(5) . 2_645 ?
C1 O1 Rb1 136.25(13) . . ?
C1 O1 Rb1 116.54(13) . 2_645 ?
Rb1 N1 Rb1 90.29(4) 3_666 4_566 ?
C1 N1 Rb1 132.82(13) . 4_566 ?
C1 N1 Rb1 105.59(13) . 3_666 ?
C1 N1 C8 112.81(17) . . ?
C8 N1 Rb1 116.21(13) . 3_666 ?
C8 N1 Rb1 98.07(13) . 4_566 ?
O1 C1 Rb1 139.35(13) . 3_666 ?
O1 C1 N1 126.1(2) . . ?
O1 C1 C2 118.24(19) . . ?
N1 C1 Rb1 53.88(10) . 3_666 ?
N1 C1 C2 115.70(17) . . ?
C2 C1 Rb1 78.31(10) . 3_666 ?
C1 C2 Rb1 77.60(10) . 3_666 ?
C3 C2 Rb1 121.61(16) . 3_666 ?
C3 C2 C1 119.9(2) . . ?
C3 C2 C7 117.2(2) . . ?
C7 C2 Rb1 75.04(12) . 3_666 ?
C7 C2 C1 122.86(19) . . ?
C2 C3 H3 119.3 . . ?
C4 C3 C2 121.3(3) . . ?
C4 C3 H3 119.3 . . ?
C3 C4 H4 119.6 . . ?
C5 C4 C3 120.8(2) . . ?
C5 C4 H4 119.6 . . ?
C4 C5 H5 120.7 . . ?
C6 C5 C4 118.7(3) . . ?
C6 C5 H5 120.7 . . ?
C5 C6 H6 119.7 . . ?
C5 C6 C7 120.7(3) . . ?
C7 C6 H6 119.7 . . ?
Rb1 C7 H7 67.8 3_666 . ?
C2 C7 Rb1 82.63(12) . 3_666 ?
C2 C7 H7 119.4 . . ?
C6 C7 Rb1 119.92(14) . 3_666 ?
C6 C7 C2 121.3(2) . . ?
C6 C7 H7 119.4 . . ?
N1 C8 C9 110.78(18) . . ?
N1 C8 H8A 106.9(14) . . ?
N1 C8 H8B 107.2(15) . . ?
C9 C8 H8A 120.0(15) . . ?
C9 C8 H8B 109.5(15) . . ?
H8A C8 H8B 101(2) . . ?
C8 C9 Rb1 100.04(13) . 4_566 ?
C10 C9 Rb1 90.37(12) . 4_566 ?
C10 C9 C8 121.2(2) . . ?
C10 C9 C14 117.1(2) . . ?
C14 C9 Rb1 76.02(12) . 4_566 ?
C14 C9 C8 121.6(2) . . ?
Rb1 C10 Rb1 77.54(4) 4_566 3_666 ?
Rb1 C10 H10 116.0 4_566 . ?
Rb1 C10 H10 38.6 3_666 . ?
C9 C10 Rb1 102.12(14) . 3_666 ?
C9 C10 Rb1 66.78(11) . 4_566 ?
C9 C10 H10 119.3 . . ?
C11 C10 Rb1 88.00(14) . 4_566 ?
C11 C10 Rb1 123.71(15) . 3_666 ?
C11 C10 C9 121.4(2) . . ?
C11 C10 H10 119.3 . . ?
C10 C11 H11 119.8 . . ?
C12 C11 C10 120.3(2) . . ?
C12 C11 H11 119.8 . . ?
Rb1 C12 H12 120.1 4_566 . ?
C11 C12 Rb1 81.81(15) . 4_566 ?
C11 C12 H12 120.4 . . ?
C13 C12 Rb1 68.61(15) . 4_566 ?
C13 C12 C11 119.3(2) . . ?
C13 C12 H12 120.4 . . ?
Rb1 C13 H13 111.3 4_566 . ?
C12 C13 Rb1 89.93(16) . 4_566 ?
C12 C13 H13 119.6 . . ?
C12 C13 C14 120.7(2) . . ?
C14 C13 Rb1 68.99(14) . 4_566 ?
C14 C13 H13 119.6 . . ?
Rb1 C14 H14 103.2 4_566 . ?
C9 C14 Rb1 79.41(12) . 4_566 ?
C9 C14 H14 119.4 . . ?
C13 C14 Rb1 87.69(15) . 4_566 ?
C13 C14 C9 121.1(2) . . ?
C13 C14 H14 119.4 . . ?

loop_
_geom_bond_atom_site_label_1
_geom_bond_atom_site_label_2
_geom_bond_distance
_geom_bond_site_symmetry_2
_geom_bond_publ_flag
Rb1 O1 2.8768(17) . ?
Rb1 O1 3.0058(17) 2_655 ?
Rb1 N1 3.0291(17) 3_666 ?
Rb1 N1 3.3625(18) 4_565 ?
Rb1 C1 3.6120(19) 3_666 ?
Rb1 C2 3.6215(18) 3_666 ?
Rb1 C7 3.528(2) 3_666 ?
Rb1 C9 3.296(2) 4_565 ?
Rb1 C10 3.658(2) 3_666 ?
Rb1 C10 3.587(2) 4_565 ?
Rb1 C13 3.483(3) 4_565 ?
Rb1 C14 3.254(2) 4_565 ?
O1 Rb1 3.0058(17) 2_645 ?
O1 C1 1.301(2) . ?
N1 Rb1 3.0291(17) 3_666 ?
N1 Rb1 3.3625(18) 4_566 ?
N1 C1 1.315(3) . ?
N1 C8 1.464(3) . ?
C1 Rb1 3.6120(19) 3_666 ?
C1 C2 1.509(3) . ?
C2 Rb1 3.6215(18) 3_666 ?
C2 C3 1.386(3) . ?
C2 C7 1.387(3) . ?
C3 H3 0.9400 . ?
C3 C4 1.384(5) . ?
C4 H4 0.9400 . ?
C4 C5 1.374(5) . ?
C5 H5 0.9400 . ?
C5 C6 1.371(4) . ?
C6 H6 0.9400 . ?
C6 C7 1.387(3) . ?
C7 Rb1 3.528(2) 3_666 ?
C7 H7 0.9400 . ?
C8 C9 1.498(3) . ?
C8 H8A 1.04(3) . ?
C8 H8B 1.00(3) . ?
C9 Rb1 3.296(2) 4_566 ?
C9 C10 1.393(3) . ?
C9 C14 1.394(3) . ?
C10 Rb1 3.658(2) 3_666 ?
C10 Rb1 3.587(2) 4_566 ?
C10 H10 0.9400 . ?
C10 C11 1.379(3) . ?
C11 H11 0.9400 . ?
C11 C12 1.378(4) . ?
C12 Rb1 3.741(3) 4_566 ?
C12 H12 0.9400 . ?
C12 C13 1.368(4) . ?
C13 Rb1 3.483(3) 4_566 ?
C13 H13 0.9400 . ?
C13 C14 1.380(4) . ?
C14 Rb1 3.254(2) 4_566 ?
C14 H14 0.9400 . ?

loop_
_geom_torsion_atom_site_label_1
_geom_torsion_atom_site_label_2
_geom_torsion_atom_site_label_3
_geom_torsion_atom_site_label_4
_geom_torsion
_geom_torsion_site_symmetry_1
_geom_torsion_site_symmetry_2
_geom_torsion_site_symmetry_3
_geom_torsion_site_symmetry_4
_geom_torsion_publ_flag
Rb1 O1 C1 Rb1 -164.04(14) 2_645 . . 3_666 ?
Rb1 O1 C1 Rb1 -18.2(4) . . . 3_666 ?
Rb1 O1 C1 N1 56.1(3) . . . . ?
Rb1 O1 C1 N1 -89.8(2) 2_645 . . . ?
Rb1 O1 C1 C2 -123.97(19) . . . . ?
Rb1 O1 C1 C2 90.2(2) 2_645 . . . ?
Rb1 N1 C1 Rb1 -105.40(17) 4_566 . . 3_666 ?
Rb1 N1 C1 O1 -129.08(19) 3_666 . . . ?
Rb1 N1 C1 O1 125.52(19) 4_566 . . . ?
Rb1 N1 C1 C2 -54.4(2) 4_566 . . . ?
Rb1 N1 C1 C2 50.98(18) 3_666 . . . ?
Rb1 N1 C8 C9 -66.8(2) 3_666 . . . ?
Rb1 N1 C8 C9 27.54(19) 4_566 . . . ?
Rb1 C1 C2 C3 -119.5(2) 3_666 . . . ?
Rb1 C1 C2 C7 62.84(18) 3_666 . . . ?
Rb1 C2 C3 C4 89.6(3) 3_666 . . . ?
Rb1 C2 C7 C6 -120.7(2) 3_666 . . . ?
Rb1 C9 C10 Rb1 70.60(7) 4_566 . . 3_666 ?
Rb1 C9 C10 C11 -72.2(2) 4_566 . . . ?
Rb1 C9 C14 C13 80.7(2) 4_566 . . . ?
Rb1 C10 C11 C12 -135.06(19) 3_666 . . . ?
Rb1 C10 C11 C12 -61.5(2) 4_566 . . . ?
Rb1 C12 C13 C14 -65.3(2) 4_566 . . . ?
Rb1 C13 C14 C9 -76.2(2) 4_566 . . . ?
O1 C1 C2 Rb1 140.20(18) . . . 3_666 ?
O1 C1 C2 C3 20.7(3) . . . . ?
O1 C1 C2 C7 -157.0(2) . . . . ?
N1 C1 C2 Rb1 -39.86(16) . . . 3_666 ?
N1 C1 C2 C3 -159.4(2) . . . . ?
N1 C1 C2 C7 23.0(3) . . . . ?
N1 C8 C9 Rb1 -28.3(2) . . . 4_566 ?
N1 C8 C9 C10 68.3(3) . . . . ?
N1 C8 C9 C14 -108.0(2) . . . . ?
C1 N1 C8 C9 171.08(18) . . . . ?
C1 C2 C3 C4 -176.8(3) . . . . ?
C1 C2 C7 Rb1 -64.08(17) . . . 3_666 ?
C1 C2 C7 C6 175.26(19) . . . . ?
C2 C3 C4 C5 1.2(5) . . . . ?
C3 C2 C7 Rb1 118.2(2) . . . 3_666 ?
C3 C2 C7 C6 -2.4(3) . . . . ?
C3 C4 C5 C6 -1.9(5) . . . . ?
C4 C5 C6 C7 0.5(4) . . . . ?
C5 C6 C7 Rb1 -98.4(2) . . . 3_666 ?
C5 C6 C7 C2 1.8(4) . . . . ?
C7 C2 C3 C4 1.0(4) . . . . ?
C8 N1 C1 Rb1 127.9(2) . . . 3_666 ?
C8 N1 C1 O1 -1.2(3) . . . . ?
C8 N1 C1 C2 178.91(18) . . . . ?
C8 C9 C10 Rb1 -102.00(19) . . . 4_566 ?
C8 C9 C10 Rb1 -31.4(2) . . . 3_666 ?
C8 C9 C10 C11 -174.2(2) . . . . ?
C8 C9 C14 Rb1 93.32(19) . . . 4_566 ?
C8 C9 C14 C13 174.1(2) . . . . ?
C9 C10 C11 C12 -0.4(4) . . . . ?
C10 C9 C14 Rb1 -83.12(17) . . . 4_566 ?
C10 C9 C14 C13 -2.4(3) . . . . ?
C10 C11 C12 Rb1 58.3(2) . . . 4_566 ?
C10 C11 C12 C13 -1.5(4) . . . . ?
C11 C12 C13 Rb1 66.7(2) . . . 4_566 ?
C11 C12 C13 C14 1.4(4) . . . . ?
C12 C13 C14 Rb1 76.7(3) . . . 4_566 ?
C12 C13 C14 C9 0.6(4) . . . . ?
C14 C9 C10 Rb1 145.05(16) . . . 3_666 ?
C14 C9 C10 Rb1 74.46(17) . . . 4_566 ?
C14 C9 C10 C11 2.3(3) . . . . ?
